data_2206731
loop_
_publ_author_name
'H\"umeyra Bat\?i'
'Cemile Da\^g'
'Mustafa Serkan Soylu'
'Murat Ta\;s'
'Nezihe \,Cal\?i\;skan'
'Orhan B\"uy\"ukg\"ung\"or'

_publ_section_title Bis{1-[(4-methoxyphenyl)amino]-2-methylglyoximato-\k^2^<i>N</i>,<i>N</i>'}nickel(II)
_journal_coeditor_code JH6013
_journal_issue 9
_journal_name_full 'Acta Crystallographica Section E'
_journal_page_first m1866
_journal_page_last m1868
_journal_paper_doi 10.1107/S1600536805026450
_journal_volume 61
_journal_year 2005
_chemical_formula_iupac '[Ni (C10 H12 N3 O3)2]'
_chemical_formula_moiety 'C20 H24 N6 Ni O6'
_chemical_formula_sum 'C20 H24 N6 Ni O6'
_chemical_formula_weight 503.16
_chemical_name_systematic
;
Bis{1-[(4-methoxyphenyl)amino]-2-methylglyoximato-\k^2^N,N'}nickel(II)
;
_space_group_IT_number 14
_symmetry_cell_setting monoclinic
_symmetry_space_group_name_Hall '-P 2ybc'
_symmetry_space_group_name_H-M 'P 1 21/c 1'
_atom_sites_solution_hydrogens geom
_atom_sites_solution_primary direct
_atom_sites_solution_secondary difmap
_audit_creation_method SHELXL-97
_cell_angle_alpha 90.00
_cell_angle_beta 106.165(7)
_cell_angle_gamma 90.00
_cell_formula_units_Z 2
_cell_length_a 8.8819(7)
_cell_length_b 5.2497(3)
_cell_length_c 24.216(2)
_cell_measurement_reflns_used 8326
_cell_measurement_temperature 293(2)
_cell_measurement_theta_max 26.10
_cell_measurement_theta_min 1.75
_cell_volume 1084.49(14)
_computing_cell_refinement X-AREA
_computing_data_collection 'X-AREA (Stoe & Cie, 2002)'
_computing_data_reduction 'X-RED32 (Stoe & Cie, 2002)'
_computing_molecular_graphics 'ORTEP-3 for Windows (Farrugia, 1997)'
_computing_publication_material 'WinGX (Farrugia, 1999)'
_computing_structure_refinement 'SHELXL97 (Sheldrick, 1997)'
_computing_structure_solution 'SHELXS97 (Sheldrick, 1990)'
_diffrn_ambient_temperature 293(2)
_diffrn_detector_area_resol_mean 6.67
_diffrn_measured_fraction_theta_full 1.000
_diffrn_measured_fraction_theta_max 1.000
_diffrn_measurement_device_type 'Stoe IPDS-2'
_diffrn_measurement_method \w
_diffrn_radiation_monochromator graphite
_diffrn_radiation_source 'fine-focus sealed tube'
_diffrn_radiation_type MoK\a
_diffrn_radiation_wavelength 0.71073
_diffrn_reflns_av_R_equivalents 0.0481
_diffrn_reflns_av_sigmaI/netI 0.0271
_diffrn_reflns_limit_h_max 10
_diffrn_reflns_limit_h_min -10
_diffrn_reflns_limit_k_max 6
_diffrn_reflns_limit_k_min -6
_diffrn_reflns_limit_l_max 28
_diffrn_reflns_limit_l_min -28
_diffrn_reflns_number 13231
_diffrn_reflns_theta_full 25.00
_diffrn_reflns_theta_max 24.99
_diffrn_reflns_theta_min 1.75
_diffrn_standards_decay_% 0
_diffrn_standards_interval_count 0
_diffrn_standards_number 0
_exptl_absorpt_coefficient_mu 0.946
_exptl_absorpt_correction_T_max 0.9284
_exptl_absorpt_correction_T_min 0.5593
_exptl_absorpt_correction_type integration
_exptl_absorpt_process_details '(X-RED32; Stoe & Cie, 2002)'
_exptl_crystal_colour red
_exptl_crystal_density_diffrn 1.541
_exptl_crystal_density_method 'not measured'
_exptl_crystal_description plate
_exptl_crystal_F_000 524
_exptl_crystal_size_max 0.350
_exptl_crystal_size_mid 0.300
_exptl_crystal_size_min 0.280
_refine_diff_density_max 0.371
_refine_diff_density_min -0.338
_refine_ls_extinction_method none
_refine_ls_goodness_of_fit_ref 1.056
_refine_ls_hydrogen_treatment mixed
_refine_ls_matrix_type full
_refine_ls_number_parameters 149
_refine_ls_number_reflns 1916
_refine_ls_number_restraints 0
_refine_ls_restrained_S_all 1.056
_refine_ls_R_factor_all 0.0450
_refine_ls_R_factor_gt 0.0327
_refine_ls_shift/su_max 0.000
_refine_ls_shift/su_mean 0.000
_refine_ls_structure_factor_coef Fsqd
_refine_ls_weighting_details 'calc w = 1/[\s^2^(Fo^2^)+(0.0509P)^2^+0.1755P] where P = (Fo^2^+2Fc^2^)/3'
_refine_ls_weighting_scheme calc
_refine_ls_wR_factor_gt 0.0845
_refine_ls_wR_factor_ref 0.0884
_reflns_number_gt 1525
_reflns_number_total 1916
_reflns_threshold_expression I>2\s(I)
_cod_data_source_file jh6013.cif
_cod_data_source_block I
_cod_original_sg_symbol_H-M 'P 21/c'
_cod_database_code 2206731
_cod_database_fobs_code 2206731

loop_
_symmetry_equiv_pos_as_xyz
'x, y, z'
'-x, y+1/2, -z+1/2'
'-x, -y, -z'
'x, -y-1/2, z-1/2'

loop_
_atom_site_label
_atom_site_fract_x
_atom_site_fract_y
_atom_site_fract_z
_atom_site_U_iso_or_equiv
_atom_site_adp_type
_atom_site_calc_flag
_atom_site_refinement_flags
_atom_site_occupancy
_atom_site_type_symbol
Ni1 0.0000 0.0000 0.0000 0.04277(16) Uani d S 1 Ni
O2 -0.08383(19) 0.3661(4) 0.07118(8) 0.0562(5) Uani d . 1 O
O1 0.2985(2) -0.0808(4) -0.02111(9) 0.0630(6) Uani d . 1 O
O3 0.7991(3) 0.5024(5) 0.27763(10) 0.0900(8) Uani d . 1 O
N1 0.2086(2) 0.0608(4) 0.00550(9) 0.0476(5) Uani d . 1 N
N2 0.0317(2) 0.2652(4) 0.05319(8) 0.0456(5) Uani d . 1 N
N3 0.4345(3) 0.2774(5) 0.05581(11) 0.0589(6) Uani d . 1 N
C1 0.2790(3) 0.2268(5) 0.04354(10) 0.0456(6) Uani d . 1 C
C2 0.1719(3) 0.3618(5) 0.06993(10) 0.0454(6) Uani d . 1 C
C3 0.2096(3) 0.5929(6) 0.10620(12) 0.0566(7) Uani d . 1 C
H3A 0.1156 0.6895 0.1027 0.085 Uiso calc R 1 H
H3B 0.2837 0.6950 0.0938 0.085 Uiso calc R 1 H
H3C 0.2539 0.5441 0.1456 0.085 Uiso calc R 1 H
C4 0.5282(3) 0.3440(5) 0.11233(11) 0.0508(6) Uani d . 1 C
C5 0.6383(3) 0.5330(6) 0.11941(13) 0.0600(7) Uani d . 1 C
H5 0.6511 0.6214 0.0878 0.072 Uiso calc R 1 H
C6 0.7324(3) 0.5923(7) 0.17556(13) 0.0652(5) Uani d . 1 C
H6 0.8081 0.7194 0.1810 0.078 Uiso calc R 1 H
C7 0.7112(3) 0.4614(6) 0.22147(14) 0.0652(5) Uani d . 1 C
C8 0.6003(3) 0.2753(6) 0.21446(13) 0.0652(5) Uani d . 1 C
H8 0.5859 0.1897 0.2462 0.078 Uiso calc R 1 H
C9 0.5105(3) 0.2157(6) 0.16027(13) 0.0626(8) Uani d . 1 C
H9 0.4361 0.0868 0.1555 0.075 Uiso calc R 1 H
C10 0.9134(4) 0.6923(9) 0.28827(16) 0.0967(13) Uani d . 1 C
H10A 0.9611 0.7060 0.3289 0.145 Uiso calc R 1 H
H10B 0.8659 0.8520 0.2738 0.145 Uiso calc R 1 H
H10C 0.9919 0.6496 0.2694 0.145 Uiso calc R 1 H
H3 0.479(4) 0.207(7) 0.0348(16) 0.090(13) Uiso d . 1 H
H1 0.210(5) -0.208(8) -0.0456(18) 0.117(14) Uiso d . 1 H

loop_
_atom_site_aniso_label
_atom_site_aniso_U_11
_atom_site_aniso_U_22
_atom_site_aniso_U_33
_atom_site_aniso_U_12
_atom_site_aniso_U_13
_atom_site_aniso_U_23
Ni1 0.0301(2) 0.0580(3) 0.0381(2) 0.0019(2) 0.00599(16) -0.0080(2)
O2 0.0384(9) 0.0711(12) 0.0595(11) 0.0046(9) 0.0141(8) -0.0198(10)
O1 0.0361(9) 0.0871(15) 0.0681(13) -0.0021(9) 0.0181(9) -0.0309(11)
O3 0.0726(15) 0.128(2) 0.0593(13) -0.0194(14) 0.0011(11) -0.0100(14)
N1 0.0368(10) 0.0602(15) 0.0454(11) 0.0020(9) 0.0110(9) -0.0116(10)
N2 0.0345(10) 0.0598(13) 0.0410(11) 0.0049(9) 0.0077(8) -0.0047(10)
N3 0.0359(11) 0.0863(18) 0.0548(14) -0.0078(11) 0.0131(10) -0.0207(13)
C1 0.0357(11) 0.0557(15) 0.0433(13) -0.0001(11) 0.0078(10) -0.0012(12)
C2 0.0397(13) 0.0530(15) 0.0403(13) 0.0025(11) 0.0060(10) -0.0001(11)
C3 0.0519(15) 0.0553(16) 0.0581(17) 0.0001(13) 0.0080(13) -0.0079(13)
C4 0.0341(12) 0.0631(18) 0.0528(15) -0.0001(12) 0.0085(11) -0.0131(13)
C5 0.0493(15) 0.072(2) 0.0606(16) -0.0111(13) 0.0190(12) -0.0121(14)
C6 0.0524(9) 0.0768(12) 0.0626(10) -0.0036(8) 0.0096(8) -0.0051(9)
C7 0.0524(9) 0.0768(12) 0.0626(10) -0.0036(8) 0.0096(8) -0.0051(9)
C8 0.0524(9) 0.0768(12) 0.0626(10) -0.0036(8) 0.0096(8) -0.0051(9)
C9 0.0495(15) 0.0622(18) 0.0707(19) -0.0045(13) 0.0078(14) 0.0009(15)
C10 0.074(2) 0.123(3) 0.082(3) -0.017(2) 0.0027(19) -0.039(2)

loop_
_atom_type_symbol
_atom_type_description
_atom_type_scat_dispersion_real
_atom_type_scat_dispersion_imag
_atom_type_scat_source
C C 0.0033 0.0016 'International Tables Vol C Tables 4.2.6.8 and 6.1.1.4'
H H 0.0000 0.0000 'International Tables Vol C Tables 4.2.6.8 and 6.1.1.4'
N N 0.0061 0.0033 'International Tables Vol C Tables 4.2.6.8 and 6.1.1.4'
O O 0.0106 0.0060 'International Tables Vol C Tables 4.2.6.8 and 6.1.1.4'
Ni Ni 0.3393 1.1124 'International Tables Vol C Tables 4.2.6.8 and 6.1.1.4'

loop_
_geom_angle_atom_site_label_1
_geom_angle_atom_site_label_2
_geom_angle_atom_site_label_3
_geom_angle_site_symmetry_1
_geom_angle_site_symmetry_3
_geom_angle
_geom_angle_publ_flag
N1 Ni1 N1 3 . 180.00(13) yes
N1 Ni1 N2 3 . 97.73(9) yes
N1 Ni1 N2 . . 82.27(9) yes
N2 Ni1 N2 . 3 180.00(9) yes
N1 O1 H1 . . 100(2) ?
C7 O3 C10 . . 118.4(3) yes
C1 N1 O1 . . 117.9(2) yes
C1 N1 Ni1 . . 116.30(17) yes
O1 N1 Ni1 . . 125.04(15) yes
C2 N2 O2 . . 120.1(2) ?
C2 N2 Ni1 . . 117.04(17) ?
O2 N2 Ni1 . . 122.76(15) ?
C1 N3 C4 . . 122.8(2) ?
C1 N3 H3 . . 115(3) ?
C4 N3 H3 . . 117(3) ?
N1 C1 N3 . . 123.2(2) ?
N1 C1 C2 . . 113.1(2) ?
N3 C1 C2 . . 123.7(2) ?
N2 C2 C1 . . 110.9(2) ?
N2 C2 C3 . . 122.9(2) ?
C1 C2 C3 . . 125.9(2) ?
C2 C3 H3A . . 109.5 ?
C2 C3 H3B . . 109.5 ?
H3A C3 H3B . . 109.5 ?
C2 C3 H3C . . 109.5 ?
H3A C3 H3C . . 109.5 ?
H3B C3 H3C . . 109.5 ?
C5 C4 C9 . . 119.3(3) ?
C5 C4 N3 . . 120.0(3) ?
C9 C4 N3 . . 120.6(2) ?
C4 C5 C6 . . 119.3(3) ?
C4 C5 H5 . . 120.4 ?
C6 C5 H5 . . 120.4 ?
C7 C6 C5 . . 119.5(3) ?
C7 C6 H6 . . 120.3 ?
C5 C6 H6 . . 120.3 ?
C8 C7 C6 . . 121.2(3) ?
C8 C7 O3 . . 115.1(3) ?
C6 C7 O3 . . 123.7(3) ?
C7 C8 C9 . . 119.4(3) ?
C7 C8 H8 . . 120.3 ?
C9 C8 H8 . . 120.3 ?
C8 C9 C4 . . 121.3(3) ?
C8 C9 H9 . . 119.4 ?
C4 C9 H9 . . 119.4 ?
O3 C10 H10A . . 109.5 ?
O3 C10 H10B . . 109.5 ?
H10A C10 H10B . . 109.5 ?
O3 C10 H10C . . 109.5 ?
H10A C10 H10C . . 109.5 ?
H10B C10 H10C . . 109.5 ?

loop_
_geom_bond_atom_site_label_1
_geom_bond_atom_site_label_2
_geom_bond_distance
_geom_bond_publ_flag
Ni1 N1 1.848(2) yes
Ni1 N2 1.864(2) yes
O2 N2 1.332(3) yes
O1 N1 1.376(3) yes
O1 H1 1.07(4) ?
O3 C7 1.383(4) yes
O3 C10 1.395(4) yes
N1 C1 1.295(3) yes
N2 C2 1.300(3) yes
N3 C1 1.356(3) yes
N3 C4 1.433(3) yes
N3 H3 0.81(4) ?
C1 C2 1.468(4) yes
C2 C3 1.480(4) yes
C3 H3A 0.9600 ?
C3 H3B 0.9600 ?
C3 H3C 0.9600 ?
C4 C5 1.370(4) ?
C4 C9 1.388(4) ?
C5 C6 1.418(4) ?
C5 H5 0.9300 ?
C6 C7 1.364(5) ?
C6 H6 0.9300 ?
C7 C8 1.363(4) ?
C8 C9 1.369(4) ?
C8 H8 0.9300 ?
C9 H9 0.9300 ?
C10 H10A 0.9600 ?
C10 H10B 0.9600 ?
C10 H10C 0.9600 ?

loop_
_geom_hbond_atom_site_label_D
_geom_hbond_atom_site_label_H
_geom_hbond_atom_site_label_A
_geom_hbond_site_symmetry_A
_geom_hbond_distance_DH
_geom_hbond_distance_HA
_geom_hbond_distance_DA
_geom_hbond_angle_DHA
O1 H1 O2 3 1.07(4) 1.39(5) 2.462(3) 171(4)
N3 H3 O1 3_655 0.81(4) 2.19(4) 2.916(3) 148(3)
C10 H10A O2 2_655 0.96 2.51 3.441(4) 165
N3 H3 O1 . 0.81(4) 2.34(4) 2.685(3) 106(3)
C3 H3A O2 . 0.96 2.42 2.775(3) 102

loop_
_geom_torsion_atom_site_label_1
_geom_torsion_atom_site_label_2
_geom_torsion_atom_site_label_3
_geom_torsion_atom_site_label_4
_geom_torsion
_geom_torsion_publ_flag
N2 Ni1 N1 O1 175.4(2) ?
N1 Ni1 N2 C2 -1.37(19) ?
N1 Ni1 N2 O2 174.4(2) ?
O1 N1 C1 N3 3.9(4) ?
Ni1 N1 C1 N3 174.7(2) ?
O1 N1 C1 C2 -178.7(2) yes
Ni1 N1 C1 C2 -7.9(3) ?
C4 N3 C1 N1 -146.1(3) ?
C4 N3 C1 C2 36.8(4) ?
O2 N2 C2 C1 -178.2(2) ?
Ni1 N2 C2 C1 -2.3(3) ?
O2 N2 C2 C3 -3.7(4) ?
Ni1 N2 C2 C3 172.2(2) ?
N1 C1 C2 N2 6.5(3) ?
N3 C1 C2 N2 -176.1(2) ?
N1 C1 C2 C3 -167.8(2) ?
N3 C1 C2 C3 9.6(4) ?
C1 N3 C4 C5 -138.6(3) ?
C1 N3 C4 C9 42.4(4) ?
C9 C4 C5 C6 0.4(4) ?
N3 C4 C5 C6 -178.5(3) ?
C4 C5 C6 C7 -0.4(5) ?
C5 C6 C7 C8 -0.4(5) ?
C5 C6 C7 O3 178.8(3) ?
C10 O3 C7 C8 -179.2(3) ?
C10 O3 C7 C6 1.6(5) ?
C6 C7 C8 C9 1.1(5) ?
O3 C7 C8 C9 -178.1(3) ?
C7 C8 C9 C4 -1.1(5) ?
C5 C4 C9 C8 0.3(4) ?
N3 C4 C9 C8 179.2(3) ?
